data_4110491
loop_
_publ_author_name
'Kai-Tai Yip'
'Min Yang'
'Ka-Lun Law'
'Nian-Yong Zhu'
'Dan Yang'

_publ_section_title
;
 Pd(II)-Catalyzed Enantioselective Oxidative Tandem Cyclization Reactions.
 Synthesis of Indolines through C-N and C-C Bond Formation
;
_journal_name_full 'Journal of the American Chemical Society'
_journal_page_first 3130
_journal_page_last 3131
_journal_paper_doi 10.1021/ja060291x
_journal_volume 128
_journal_year 2006
_chemical_formula_moiety 'C18 H14 Cl N O'
_chemical_formula_sum 'C18 H14 Cl N O'
_chemical_formula_weight 295.75
_chemical_name_systematic
;
 ?
;
_space_group_IT_number 19
_symmetry_cell_setting orthorhombic
_symmetry_space_group_name_Hall 'P 2ac 2ab'
_symmetry_space_group_name_H-M 'P 21 21 21'
_atom_sites_solution_hydrogens geom
_atom_sites_solution_primary direct
_atom_sites_solution_secondary difmap
_audit_creation_method SHELXL-97
_cell_angle_alpha 90.00
_cell_angle_beta 90.00
_cell_angle_gamma 90.00
_cell_formula_units_Z 4
_cell_length_a 5.6050(11)
_cell_length_b 11.220(2)
_cell_length_c 22.945(5)
_cell_measurement_reflns_used 0
_cell_measurement_temperature 301(2)
_cell_measurement_theta_max 0
_cell_measurement_theta_min 0
_cell_volume 1443.0(5)
_computing_cell_refinement Scalepack
_computing_data_collection Marcontrol
_computing_data_reduction Denzo
_computing_molecular_graphics 'Ortep-3 for Windows (Farrugia, 1997)'
_computing_publication_material 'WinGX publication routines (Farrugia, 1999)'
_computing_structure_refinement 'SHELXL-97 (Sheldrick, 1997)'
_computing_structure_solution 'SHELXS-97 (Sheldrick, 1997)'
_diffrn_ambient_temperature 301(2)
_diffrn_measured_fraction_theta_full 0.800
_diffrn_measured_fraction_theta_max 0.800
_diffrn_measurement_device_type mar300
_diffrn_measurement_method oscillation
_diffrn_radiation_monochromator graphite
_diffrn_radiation_source 'fine-focus sealed tube'
_diffrn_radiation_type MoK\a
_diffrn_radiation_wavelength 0.71073
_diffrn_reflns_av_R_equivalents 0.0437
_diffrn_reflns_av_sigmaI/netI 0.0804
_diffrn_reflns_limit_h_max 5
_diffrn_reflns_limit_h_min -5
_diffrn_reflns_limit_k_max 13
_diffrn_reflns_limit_k_min -12
_diffrn_reflns_limit_l_max 26
_diffrn_reflns_limit_l_min -26
_diffrn_reflns_number 5421
_diffrn_reflns_theta_full 25.33
_diffrn_reflns_theta_max 25.33
_diffrn_reflns_theta_min 2.02
_exptl_absorpt_coefficient_mu 0.262
_exptl_absorpt_correction_type none
_exptl_crystal_colour colorless
_exptl_crystal_density_diffrn 1.361
_exptl_crystal_description prism
_exptl_crystal_F_000 616
_exptl_crystal_size_max 0.6
_exptl_crystal_size_mid 0.4
_exptl_crystal_size_min 0.15
_refine_diff_density_max 0.113
_refine_diff_density_min -0.160
_refine_diff_density_rms 0.033
_refine_ls_abs_structure_details 'Flack H D (1983), Acta Cryst. A39, 876-881'
_refine_ls_abs_structure_Flack -0.01(8)
_refine_ls_extinction_method none
_refine_ls_goodness_of_fit_ref 0.845
_refine_ls_hydrogen_treatment mixed
_refine_ls_matrix_type full
_refine_ls_number_parameters 190
_refine_ls_number_reflns 1980
_refine_ls_number_restraints 0
_refine_ls_restrained_S_all 0.845
_refine_ls_R_factor_all 0.0545
_refine_ls_R_factor_gt 0.0330
_refine_ls_shift/su_max 0.000
_refine_ls_shift/su_mean 0.000
_refine_ls_structure_factor_coef Fsqd
_refine_ls_weighting_details 'calc w=1/[\s^2^(Fo^2^)+(0.0000P)^2^+0.0000P] where P=(Fo^2^+2Fc^2^)/3'
_refine_ls_weighting_scheme calc
_refine_ls_wR_factor_gt 0.0699
_refine_ls_wR_factor_ref 0.0742
_reflns_number_gt 1335
_reflns_number_total 1980
_reflns_threshold_expression >2sigma(I)
_cod_data_source_file ja060291xsi20060125_113920.cif
_cod_data_source_block mar1620
_cod_database_code 4110491

loop_
_symmetry_equiv_pos_as_xyz
'x, y, z'
'-x+1/2, -y, z+1/2'
'x+1/2, -y+1/2, -z'
'-x, y+1/2, -z+1/2'

loop_
_atom_site_label
_atom_site_type_symbol
_atom_site_fract_x
_atom_site_fract_y
_atom_site_fract_z
_atom_site_U_iso_or_equiv
_atom_site_adp_type
_atom_site_occupancy
_atom_site_symmetry_multiplicity
_atom_site_calc_flag
_atom_site_refinement_flags
Cl1 Cl 0.08861(18) 0.47779(7) 0.04163(3) 0.0862(3) Uani 1 1 d .
O1 O 0.2885(3) 0.39800(16) 0.23808(8) 0.0671(6) Uani 1 1 d .
N1 N 0.4183(4) 0.26064(18) 0.30512(9) 0.0506(6) Uani 1 1 d .
C1 C 0.2680(5) 0.3010(3) 0.26257(12) 0.0538(7) Uani 1 1 d .
C2 C 0.0777(6) 0.2079(2) 0.25710(11) 0.0521(7) Uani 1 1 d .
C3 C 0.0942(5) 0.1287(2) 0.31036(12) 0.0627(8) Uani 1 1 d .
H3A H 0.0613 0.0463 0.3004 0.075 Uiso 1 1 calc R
H3B H -0.0169 0.1542 0.3403 0.075 Uiso 1 1 calc R
C4 C 0.3521(5) 0.1440(2) 0.33069(11) 0.0558(8) Uani 1 1 d .
H4 H 0.4523 0.0808 0.3142 0.067 Uiso 1 1 calc R
C5 C 0.4082(6) 0.1601(2) 0.39564(12) 0.0688(8) Uani 1 1 d .
H5A H 0.2658 0.1807 0.4174 0.083 Uiso 1 1 calc R
H5B H 0.4774 0.0883 0.4120 0.083 Uiso 1 1 calc R
C6 C 0.5856(5) 0.2615(2) 0.39579(12) 0.0549(7) Uani 1 1 d .
C7 C 0.7354(6) 0.3002(3) 0.43872(12) 0.0698(9) Uani 1 1 d .
H7 H 0.7396 0.2622 0.4747 0.084 Uiso 1 1 calc R
C8 C 0.8821(6) 0.3979(3) 0.42733(15) 0.0763(9) Uani 1 1 d .
H8 H 0.9859 0.4251 0.4560 0.092 Uiso 1 1 calc R
C9 C 0.8749(6) 0.4545(3) 0.37409(15) 0.0761(9) Uani 1 1 d .
H9 H 0.9740 0.5195 0.3674 0.091 Uiso 1 1 calc R
C10 C 0.7230(6) 0.4165(3) 0.33025(13) 0.0659(9) Uani 1 1 d .
H10 H 0.7172 0.4553 0.2945 0.079 Uiso 1 1 calc R
C11 C 0.5802(6) 0.3187(2) 0.34162(11) 0.0517(7) Uani 1 1 d .
C12 C -0.0914(6) 0.1922(2) 0.21681(11) 0.0572(7) Uani 1 1 d .
H12 H -0.1957 0.1310 0.2267 0.069 Uiso 1 1 calc R
C13 C -0.1537(5) 0.2472(3) 0.16104(12) 0.0552(7) Uani 1 1 d .
C14 C -0.0138(5) 0.3320(2) 0.13185(13) 0.0557(8) Uani 1 1 d .
H14 H 0.1264 0.3603 0.1485 0.067 Uiso 1 1 calc R
C15 C -0.0872(6) 0.3729(2) 0.07798(13) 0.0606(8) Uani 1 1 d .
C16 C -0.2942(7) 0.3373(3) 0.05152(14) 0.0705(9) Uani 1 1 d .
H16 H -0.3397 0.3676 0.0155 0.085 Uiso 1 1 calc R
C17 C -0.4322(6) 0.2548(3) 0.08051(14) 0.0776(9) Uani 1 1 d .
H17 H -0.5731 0.2281 0.0635 0.093 Uiso 1 1 calc R
C18 C -0.3654(6) 0.2114(3) 0.13401(14) 0.0704(9) Uani 1 1 d .
H18 H -0.4637 0.1567 0.1528 0.084 Uiso 1 1 calc R

loop_
_atom_site_aniso_label
_atom_site_aniso_U_11
_atom_site_aniso_U_22
_atom_site_aniso_U_33
_atom_site_aniso_U_23
_atom_site_aniso_U_13
_atom_site_aniso_U_12
Cl1 0.0947(7) 0.0840(5) 0.0798(6) 0.0173(4) -0.0045(5) 0.0012(6)
O1 0.0800(15) 0.0466(11) 0.0746(13) 0.0100(10) -0.0126(12) -0.0057(12)
N1 0.0517(15) 0.0456(12) 0.0547(14) 0.0057(11) -0.0032(13) -0.0020(15)
C1 0.060(2) 0.0496(17) 0.0519(17) -0.0041(15) 0.0052(17) 0.0020(18)
C2 0.0546(19) 0.0486(15) 0.0533(17) -0.0017(13) -0.0003(17) 0.0009(18)
C3 0.063(2) 0.0589(17) 0.0660(19) 0.0041(14) 0.0027(19) -0.0076(19)
C4 0.062(2) 0.0459(16) 0.0589(19) 0.0042(13) 0.0044(15) 0.0014(15)
C5 0.067(2) 0.0777(19) 0.0621(19) 0.0170(16) -0.0054(19) -0.005(2)
C6 0.0528(19) 0.0573(16) 0.0545(18) 0.0041(15) 0.0019(17) 0.0006(19)
C7 0.080(3) 0.071(2) 0.059(2) 0.0021(16) -0.0019(19) 0.002(2)
C8 0.082(3) 0.072(2) 0.075(2) -0.0081(18) -0.0171(19) -0.009(2)
C9 0.082(3) 0.0630(19) 0.083(2) 0.0049(18) -0.010(2) -0.017(2)
C10 0.073(2) 0.0590(19) 0.066(2) 0.0091(15) -0.0077(18) -0.0047(19)
C11 0.0490(18) 0.0505(17) 0.0556(18) 0.0011(14) -0.0007(17) 0.0022(17)
C12 0.057(2) 0.0533(16) 0.0616(19) -0.0020(14) 0.0029(17) -0.0026(17)
C13 0.049(2) 0.0556(17) 0.0613(19) -0.0124(16) -0.0039(16) 0.0058(17)
C14 0.052(2) 0.0547(17) 0.060(2) -0.0086(14) -0.0037(15) 0.0055(15)
C15 0.061(2) 0.0579(17) 0.063(2) -0.0063(15) 0.0007(19) 0.0096(19)
C16 0.068(2) 0.084(2) 0.060(2) -0.0092(18) -0.009(2) 0.017(2)
C17 0.061(2) 0.099(2) 0.073(2) -0.020(2) -0.015(2) 0.004(3)
C18 0.057(2) 0.083(2) 0.071(2) -0.0106(18) -0.0012(18) -0.0030(19)

loop_
_atom_type_symbol
_atom_type_description
_atom_type_scat_dispersion_real
_atom_type_scat_dispersion_imag
_atom_type_scat_source
Cl Cl 0.1484 0.1585 'International Tables Vol C Tables 4.2.6.8 and 6.1.1.4'
O O 0.0106 0.0060 'International Tables Vol C Tables 4.2.6.8 and 6.1.1.4'
N N 0.0061 0.0033 'International Tables Vol C Tables 4.2.6.8 and 6.1.1.4'
C C 0.0033 0.0016 'International Tables Vol C Tables 4.2.6.8 and 6.1.1.4'
H H 0.0000 0.0000 'International Tables Vol C Tables 4.2.6.8 and 6.1.1.4'

loop_
_geom_angle_atom_site_label_1
_geom_angle_atom_site_label_2
_geom_angle_atom_site_label_3
_geom_angle
C1 N1 C11 132.4(2)
C1 N1 C4 114.9(2)
C11 N1 C4 109.7(2)
O1 C1 N1 124.2(3)
O1 C1 C2 130.2(3)
N1 C1 C2 105.5(2)
C12 C2 C1 130.9(2)
C12 C2 C3 121.7(3)
C1 C2 C3 107.3(2)
C2 C3 C4 103.8(2)
N1 C4 C3 102.4(2)
N1 C4 C5 103.3(2)
C3 C4 C5 120.2(2)
C6 C5 C4 103.0(2)
C7 C6 C11 120.6(3)
C7 C6 C5 130.2(3)
C11 C6 C5 109.2(2)
C6 C7 C8 118.5(3)
C9 C8 C7 120.7(3)
C8 C9 C10 121.4(3)
C11 C10 C9 117.6(3)
C10 C11 N1 129.3(3)
C10 C11 C6 121.3(3)
N1 C11 C6 109.5(3)
C2 C12 C13 136.0(3)
C18 C13 C14 117.2(3)
C18 C13 C12 118.0(3)
C14 C13 C12 124.8(3)
C15 C14 C13 119.1(3)
C16 C15 C14 123.6(3)
C16 C15 Cl1 117.6(3)
C14 C15 Cl1 118.9(3)
C15 C16 C17 117.2(3)
C18 C17 C16 121.1(3)
C17 C18 C13 121.7(3)

loop_
_geom_bond_atom_site_label_1
_geom_bond_atom_site_label_2
_geom_bond_distance
Cl1 C15 1.747(3)
O1 C1 1.230(3)
N1 C1 1.367(3)
N1 C11 1.396(3)
N1 C4 1.481(3)
C1 C2 1.498(4)
C2 C12 1.335(4)
C2 C3 1.514(3)
C3 C4 1.529(4)
C4 C5 1.534(4)
C5 C6 1.511(4)
C6 C7 1.365(4)
C6 C11 1.399(3)
C7 C8 1.396(4)
C8 C9 1.377(4)
C9 C10 1.385(4)
C10 C11 1.383(4)
C12 C13 1.463(4)
C13 C18 1.398(4)
C13 C14 1.404(4)
C14 C15 1.381(4)
C15 C16 1.369(4)
C16 C17 1.378(4)
C17 C18 1.373(4)
